data_2208353
loop_
_publ_author_name
'Holger B. Friedrich'
'Evans O. Changamu'
'Melanie Rademeyer'

_publ_section_title
;[\m-1\k<i>C</i>^1^:2(C^2^,<i>C</i>^3^-\h)-Allyl]tetracarbonyl-1\k^2^<i>C</i>,2\k^2^<i>C</i>-(1\h^5^-cyclopentadienyl)(2\h^5^-pentamethylcyclopentadienyl)rutheniumiron
 hexafluorophosphate
;
_journal_coeditor_code HK6077
_journal_issue 3
_journal_name_full 'Acta Crystallographica Section E'
_journal_page_first m405
_journal_page_last m407
_journal_paper_doi 10.1107/S1600536806003394
_journal_volume 62
_journal_year 2006
_chemical_formula_iupac '[Fe Ru (C3 H5) (C5 H5) (C10 H15) (C O)4] P F6'
_chemical_formula_moiety 'C22 H25 Fe O4 Ru +, F6 P -'
_chemical_formula_sum 'C22 H25 F6 Fe O4 P Ru'
_chemical_formula_weight 655.31
_chemical_name_systematic
;
[\m-1\kC^1^:2(C^2^,C^3^-\h)-Allyl]tetracarbonyl-1\k^2^C,2\k^2^C-(1\h^5^-
cyclopentadienyl)(2\h^5^-pentamethylcyclopentadienyl)rutheniumiron
hexafluorophosphate
;
_space_group_IT_number 9
_symmetry_cell_setting monoclinic
_symmetry_space_group_name_Hall 'C -2yc'
_symmetry_space_group_name_H-M 'C 1 c 1'
_atom_sites_solution_hydrogens geom
_atom_sites_solution_primary direct
_atom_sites_solution_secondary difmap
_audit_creation_method SHELXL-97
_cell_angle_alpha 90.00
_cell_angle_beta 123.109(6)
_cell_angle_gamma 90.00
_cell_formula_units_Z 4
_cell_length_a 21.246(2)
_cell_length_b 8.3301(18)
_cell_length_c 16.459(2)
_cell_measurement_reflns_used 1090
_cell_measurement_temperature 100(2)
_cell_measurement_theta_max 32
_cell_measurement_theta_min 2
_cell_volume 2440.0(7)
_computing_cell_refinement 'CrysAlis CCD '
_computing_data_collection 'CrysAlis CCD (Oxford Diffraction, 2003)'
_computing_data_reduction 'CrysAlis RED (Oxford Diffraction, 2003)'
_computing_molecular_graphics 'ORTEP-3 for Windows (Farrugia, 1997) and MERCURY (Bruno <i>et al.</i>,  2002)'
_computing_publication_material 'WinGX (Farrugia, 1999) and PLATON (Spek, 2003)'
_computing_structure_refinement 'SHELXL97 (Sheldrick, 1997)'
_computing_structure_solution 'SHELXS97 (Sheldrick, 1997)'
_diffrn_ambient_temperature 100(2)
_diffrn_measured_fraction_theta_full 0.993
_diffrn_measured_fraction_theta_max 0.930
_diffrn_measurement_device_type 'Oxford Excalibur2'
_diffrn_measurement_method \w
_diffrn_radiation_monochromator graphite
_diffrn_radiation_source 'fine-focus sealed tube'
_diffrn_radiation_type MoK\a
_diffrn_radiation_wavelength 0.71073
_diffrn_reflns_av_R_equivalents 0.0206
_diffrn_reflns_av_sigmaI/netI 0.0291
_diffrn_reflns_limit_h_max 31
_diffrn_reflns_limit_h_min -30
_diffrn_reflns_limit_k_max 9
_diffrn_reflns_limit_k_min -12
_diffrn_reflns_limit_l_max 23
_diffrn_reflns_limit_l_min -23
_diffrn_reflns_number 11813
_diffrn_reflns_theta_full 25.00
_diffrn_reflns_theta_max 31.87
_diffrn_reflns_theta_min 4.56
_diffrn_standards_decay_% 0
_diffrn_standards_interval_count 0
_diffrn_standards_interval_time 0
_diffrn_standards_number 0
_exptl_absorpt_coefficient_mu 1.352
_exptl_absorpt_correction_T_max 0.7660
_exptl_absorpt_correction_T_min 0.6077
_exptl_absorpt_correction_type multi-scan
_exptl_absorpt_process_details '(Blessing, 1995)'
_exptl_crystal_colour yellow
_exptl_crystal_density_diffrn 1.784
_exptl_crystal_density_method 'not measured'
_exptl_crystal_description block
_exptl_crystal_F_000 1312
_exptl_crystal_size_max 0.40
_exptl_crystal_size_mid 0.20
_exptl_crystal_size_min 0.20
_refine_diff_density_max 0.797
_refine_diff_density_min -0.791
_refine_ls_abs_structure_details 'Flack (1983); 3030 Friedel Pairs'
_refine_ls_abs_structure_Flack 0.007(14)
_refine_ls_extinction_method none
_refine_ls_goodness_of_fit_ref 1.052
_refine_ls_hydrogen_treatment constr
_refine_ls_matrix_type full
_refine_ls_number_parameters 336
_refine_ls_number_reflns 7095
_refine_ls_number_restraints 2
_refine_ls_restrained_S_all 1.052
_refine_ls_R_factor_all 0.0311
_refine_ls_R_factor_gt 0.0299
_refine_ls_shift/su_max 0.024
_refine_ls_shift/su_mean 0.002
_refine_ls_structure_factor_coef Fsqd
_refine_ls_weighting_details 'calc w=1/[\s^2^(Fo^2^)+(0.0550P)^2^] where P=(Fo^2^+2Fc^2^)/3'
_refine_ls_weighting_scheme calc
_refine_ls_wR_factor_gt 0.0774
_refine_ls_wR_factor_ref 0.0780
_reflns_number_gt 6827
_reflns_number_total 7095
_reflns_threshold_expression I>2\s(I)
_cod_data_source_file hk6077.cif
_cod_data_source_block I
_cod_original_sg_symbol_Hall 'C -2yc '
_cod_original_sg_symbol_H-M 'C c'
_cod_database_code 2208353
_cod_database_fobs_code 2208353

loop_
_symmetry_equiv_pos_as_xyz
'x, y, z'
'x, -y, z+1/2'
'x+1/2, y+1/2, z'
'x+1/2, -y+1/2, z+1/2'

loop_
_atom_site_label
_atom_site_fract_x
_atom_site_fract_y
_atom_site_fract_z
_atom_site_U_iso_or_equiv
_atom_site_adp_type
_atom_site_calc_flag
_atom_site_refinement_flags
_atom_site_occupancy
_atom_site_type_symbol
Fe 0.613732(19) 0.07597(4) 0.71379(2) 0.01137(7) Uani d . 1 Fe
Ru 0.885983(6) 0.04344(2) 0.792393(7) 0.01344(5) Uani d . 1 Ru
P 0.21929(4) 0.03333(7) 0.56009(5) 0.01737(12) Uani d . 1 P
F1 0.15268(14) 0.0012(4) 0.45031(19) 0.0590(7) Uani d . 1 F
F2 0.17359(13) 0.1852(3) 0.56195(15) 0.0402(5) Uani d . 1 F
F3 0.26517(12) -0.1179(2) 0.55964(17) 0.0372(4) Uani d . 1 F
F4 0.17789(18) -0.0746(4) 0.5963(3) 0.0740(10) Uani d . 1 F
F5 0.28492(19) 0.0669(4) 0.66813(19) 0.0804(12) Uani d . 1 F
F6 0.25884(14) 0.1419(3) 0.5217(2) 0.0637(8) Uani d . 1 F
O1 0.55475(13) 0.4011(2) 0.68241(17) 0.0257(4) Uani d . 1 O
O2 0.58850(12) 0.0566(2) 0.52072(14) 0.0225(4) Uani d . 1 O
O3 0.87731(11) -0.2924(2) 0.85449(15) 0.0261(4) Uani d . 1 O
O4 0.87676(13) -0.0567(3) 0.61012(16) 0.0305(5) Uani d . 1 O
C1 0.55518(14) -0.1451(3) 0.67868(19) 0.0148(4) Uani d . 1 C
C2 0.51420(13) -0.0208(3) 0.68895(18) 0.0143(4) Uani d . 1 C
C3 0.55910(14) 0.0369(3) 0.78776(18) 0.0138(4) Uani d . 1 C
C4 0.62846(14) -0.0495(3) 0.83609(18) 0.0123(4) Uani d . 1 C
C5 0.62620(13) -0.1633(3) 0.76912(17) 0.0129(4) Uani d . 1 C
C6 0.52661(16) -0.2463(3) 0.58993(19) 0.0225(5) Uani d . 1 C
H6A 0.4970 -0.3329 0.5904 0.034 Uiso calc R 1 H
H6B 0.5684 -0.2892 0.5895 0.034 Uiso calc R 1 H
H6C 0.4962 -0.1818 0.5331 0.034 Uiso calc R 1 H
C7 0.43571(14) 0.0303(3) 0.6122(2) 0.0217(5) Uani d . 1 C
H7A 0.4309 0.0376 0.5509 0.033 Uiso calc R 1 H
H7B 0.4255 0.1331 0.6289 0.033 Uiso calc R 1 H
H7C 0.4006 -0.0473 0.6079 0.033 Uiso calc R 1 H
C8 0.53513(15) 0.1585(3) 0.83271(19) 0.0189(5) Uani d . 1 C
H8A 0.5095 0.1053 0.8584 0.028 Uiso calc R 1 H
H8B 0.5019 0.2348 0.7844 0.028 Uiso calc R 1 H
H8C 0.5786 0.2131 0.8841 0.028 Uiso calc R 1 H
C9 0.69101(14) -0.0342(3) 0.94005(17) 0.0164(4) Uani d . 1 C
H9A 0.6862 0.0654 0.9655 0.025 Uiso calc R 1 H
H9B 0.7383 -0.0365 0.9452 0.025 Uiso calc R 1 H
H9C 0.6888 -0.1219 0.9763 0.025 Uiso calc R 1 H
C10 0.68270(15) -0.2928(3) 0.79247(19) 0.0191(5) Uani d . 1 C
H10A 0.7303 -0.2628 0.8489 0.029 Uiso calc R 1 H
H10B 0.6880 -0.3071 0.7386 0.029 Uiso calc R 1 H
H10C 0.6660 -0.3915 0.8049 0.029 Uiso calc R 1 H
C11 0.71819(13) 0.2088(3) 0.79977(18) 0.0167(4) Uani d . 1 C
H11A 0.7223 0.3054 0.7701 0.020 Uiso calc R 1 H
H11B 0.7362 0.2236 0.8676 0.020 Uiso calc R 1 H
C12 0.74021(14) 0.0669(3) 0.77729(18) 0.0136(4) Uani d . 1 C
H12 0.7674 -0.0063 0.8327 0.016 Uiso calc R 1 H
C13 0.76344(14) 0.0527(3) 0.70787(18) 0.0136(4) Uani d . 1 C
H13A 0.7457 0.1443 0.6645 0.016 Uiso calc R 1 H
H13B 0.7426 -0.0441 0.6694 0.016 Uiso calc R 1 H
C14 0.57912(14) 0.2765(3) 0.69404(18) 0.0171(4) Uani d . 1 C
C15 0.60193(14) 0.0664(3) 0.59762(19) 0.0156(4) Uani d . 1 C
C16 0.99265(14) 0.1180(3) 0.93161(19) 0.0215(5) Uani d . 1 C
H16 1.0277 0.0444 0.9755 0.026 Uiso calc R 1 H
C17 0.99243(14) 0.1886(3) 0.8538(2) 0.0230(5) Uani d . 1 C
H17 1.0270 0.1694 0.8369 0.028 Uiso calc R 1 H
C18 0.92902(16) 0.2959(3) 0.8050(2) 0.0229(5) Uani d . 1 C
H18 0.9151 0.3580 0.7507 0.027 Uiso calc R 1 H
C19 0.89193(14) 0.2899(3) 0.8542(2) 0.0234(5) Uani d . 1 C
H19 0.8496 0.3491 0.8385 0.028 Uiso calc R 1 H
C20 0.92962(16) 0.1791(3) 0.9315(2) 0.0235(5) Uani d . 1 C
H20 0.9159 0.1510 0.9745 0.028 Uiso calc R 1 H
C21 0.87932(13) -0.1674(3) 0.82794(18) 0.0186(5) Uani d . 1 C
C22 0.87796(15) -0.0238(3) 0.6782(2) 0.0201(5) Uani d . 1 C

loop_
_atom_site_aniso_label
_atom_site_aniso_U_11
_atom_site_aniso_U_22
_atom_site_aniso_U_33
_atom_site_aniso_U_12
_atom_site_aniso_U_13
_atom_site_aniso_U_23
Fe 0.01066(15) 0.01249(13) 0.01148(15) 0.00025(11) 0.00639(12) 0.00106(11)
Ru 0.01094(7) 0.01541(8) 0.01389(8) 0.00028(7) 0.00673(6) 0.00052(7)
P 0.0168(3) 0.0161(3) 0.0170(3) 0.0006(2) 0.0078(3) 0.0006(2)
F1 0.0330(13) 0.0846(17) 0.0335(12) 0.0092(12) 0.0014(10) -0.0237(13)
F2 0.0489(12) 0.0348(11) 0.0387(11) 0.0199(9) 0.0250(10) 0.0036(8)
F3 0.0370(10) 0.0222(9) 0.0562(13) 0.0059(7) 0.0280(10) -0.0030(8)
F4 0.0693(19) 0.0560(15) 0.134(3) 0.0253(14) 0.080(2) 0.0546(18)
F5 0.0643(19) 0.093(2) 0.0285(12) 0.0351(16) -0.0101(13) -0.0213(13)
F6 0.0468(14) 0.0465(13) 0.113(2) 0.0123(11) 0.0533(15) 0.0399(15)
O1 0.0262(9) 0.0149(8) 0.0367(11) 0.0032(8) 0.0175(9) 0.0038(8)
O2 0.0214(9) 0.0321(11) 0.0149(9) 0.0028(8) 0.0105(8) 0.0027(7)
O3 0.0251(9) 0.0186(9) 0.0262(10) -0.0011(7) 0.0085(8) 0.0025(7)
O4 0.0269(11) 0.0445(13) 0.0230(11) 0.0049(9) 0.0154(9) -0.0040(9)
C1 0.0147(9) 0.0129(9) 0.0163(10) -0.0023(8) 0.0082(8) 0.0013(8)
C2 0.0115(10) 0.0140(10) 0.0155(10) -0.0015(8) 0.0061(9) 0.0042(8)
C3 0.0137(10) 0.0145(10) 0.0155(10) 0.0007(8) 0.0095(9) 0.0023(8)
C4 0.0130(10) 0.0123(9) 0.0140(10) -0.0006(7) 0.0089(9) 0.0018(7)
C5 0.0147(9) 0.0110(9) 0.0143(10) 0.0001(8) 0.0087(8) 0.0009(7)
C6 0.0246(12) 0.0179(11) 0.0174(11) -0.0038(10) 0.0065(10) -0.0028(9)
C7 0.0103(10) 0.0256(13) 0.0222(12) 0.0012(8) 0.0043(10) 0.0059(9)
C8 0.0212(11) 0.0183(11) 0.0223(12) 0.0054(9) 0.0151(10) 0.0030(9)
C9 0.0144(10) 0.0220(12) 0.0097(10) 0.0025(8) 0.0045(9) 0.0012(8)
C10 0.0216(11) 0.0134(10) 0.0220(12) 0.0047(9) 0.0116(10) 0.0008(9)
C11 0.0134(10) 0.0195(11) 0.0170(10) -0.0031(8) 0.0082(9) -0.0049(8)
C12 0.0101(10) 0.0154(10) 0.0131(10) -0.0007(7) 0.0050(8) 0.0008(7)
C13 0.0097(10) 0.0172(10) 0.0131(11) 0.0007(7) 0.0056(9) 0.0001(8)
C14 0.0139(10) 0.0179(11) 0.0183(11) -0.0019(8) 0.0080(9) 0.0009(8)
C15 0.0111(10) 0.0174(10) 0.0170(11) -0.0006(8) 0.0069(9) 0.0002(8)
C16 0.0161(11) 0.0205(12) 0.0183(11) -0.0034(9) 0.0032(9) 0.0005(9)
C17 0.0142(10) 0.0273(13) 0.0266(13) -0.0065(9) 0.0105(10) -0.0020(10)
C18 0.0205(12) 0.0193(12) 0.0242(13) -0.0052(9) 0.0092(11) 0.0052(10)
C19 0.0173(11) 0.0166(11) 0.0316(14) -0.0028(9) 0.0105(11) -0.0047(10)
C20 0.0278(13) 0.0223(12) 0.0218(12) -0.0086(10) 0.0145(11) -0.0067(9)
C21 0.0132(10) 0.0190(11) 0.0180(11) -0.0001(8) 0.0049(9) -0.0013(9)
C22 0.0112(10) 0.0264(13) 0.0192(12) 0.0024(9) 0.0061(10) 0.0006(10)

loop_
_atom_type_symbol
_atom_type_description
_atom_type_scat_dispersion_real
_atom_type_scat_dispersion_imag
_atom_type_scat_source
C C 0.0033 0.0016 'International Tables Vol C Tables 4.2.6.8 and 6.1.1.4'
Fe Fe 0.3463 0.8444 'International Tables Vol C Tables 4.2.6.8 and 6.1.1.4'
Ru Ru -1.2594 0.8363 'International Tables Vol C Tables 4.2.6.8 and 6.1.1.4'
O O 0.0106 0.0060 'International Tables Vol C Tables 4.2.6.8 and 6.1.1.4'
P P 0.1023 0.0942 'International Tables Vol C Tables 4.2.6.8 and 6.1.1.4'
F F 0.0171 0.0103 'International Tables Vol C Tables 4.2.6.8 and 6.1.1.4'
H H 0.0000 0.0000 'International Tables Vol C Tables 4.2.6.8 and 6.1.1.4'

loop_
_geom_angle_atom_site_label_1
_geom_angle_atom_site_label_2
_geom_angle_atom_site_label_3
_geom_angle
C14 Fe C15 92.51(11)
C14 Fe C2 93.06(10)
C15 Fe C2 103.78(11)
C14 Fe C3 87.00(10)
C15 Fe C3 143.82(11)
C2 Fe C3 40.27(9)
C14 Fe C1 129.99(10)
C15 Fe C1 87.20(11)
C2 Fe C1 39.51(9)
C3 Fe C1 66.33(9)
C14 Fe C4 117.67(10)
C15 Fe C4 148.10(11)
C2 Fe C4 66.79(9)
C3 Fe C4 39.29(9)
C1 Fe C4 66.00(10)
C14 Fe C5 152.96(10)
C15 Fe C5 108.95(10)
C2 Fe C5 66.48(9)
C3 Fe C5 65.96(9)
C1 Fe C5 39.34(9)
C4 Fe C5 39.16(9)
C14 Fe C11 79.30(11)
C15 Fe C11 102.46(10)
C2 Fe C11 152.94(10)
C3 Fe C11 112.92(9)
C1 Fe C11 149.21(10)
C4 Fe C11 93.65(10)
C5 Fe C11 110.55(9)
C14 Fe C12 112.23(10)
C15 Fe C12 86.04(10)
C2 Fe C12 152.63(9)
C3 Fe C12 127.41(10)
C1 Fe C12 117.61(9)
C4 Fe C12 91.28(9)
C5 Fe C12 86.20(9)
C11 Fe C12 36.26(8)
C22 Ru C21 92.96(12)
C22 Ru C13 87.02(10)
C21 Ru C13 87.99(10)
C22 Ru C20 158.48(11)
C21 Ru C20 102.23(11)
C13 Ru C20 108.43(10)
C22 Ru C18 100.40(12)
C21 Ru C18 159.56(10)
C13 Ru C18 107.94(10)
C20 Ru C18 61.14(11)
C22 Ru C17 97.39(11)
C21 Ru C17 126.01(10)
C13 Ru C17 145.15(10)
C20 Ru C17 61.34(10)
C18 Ru C17 37.23(10)
C22 Ru C16 126.15(11)
C21 Ru C16 98.37(10)
C13 Ru C16 145.46(10)
C20 Ru C16 37.03(10)
C18 Ru C16 61.24(10)
C17 Ru C16 36.31(10)
C22 Ru C19 132.27(12)
C21 Ru C19 134.61(11)
C13 Ru C19 90.50(9)
C20 Ru C19 36.50(11)
C18 Ru C19 36.24(11)
C17 Ru C19 61.12(10)
C16 Ru C19 61.04(10)
C3 C4 C5 108.3(2)
C3 C4 C9 126.7(2)
C5 C4 C9 124.9(2)
C3 C4 Fe 69.69(13)
C5 C4 Fe 70.90(14)
C9 C4 Fe 128.31(17)
O1 C14 Fe 176.7(2)
C2 C1 C5 108.6(2)
C2 C1 C6 125.3(2)
C5 C1 C6 126.0(2)
C2 C1 Fe 68.96(13)
C5 C1 Fe 71.42(13)
C6 C1 Fe 128.33(18)
C4 C5 C1 107.6(2)
C4 C5 C10 126.3(2)
C1 C5 C10 125.6(2)
C4 C5 Fe 69.93(13)
C1 C5 Fe 69.24(13)
C10 C5 Fe 132.27(17)
C4 C3 C2 107.7(2)
C4 C3 C8 126.2(2)
C2 C3 C8 125.9(2)
C4 C3 Fe 71.03(14)
C2 C3 Fe 68.67(13)
C8 C3 Fe 128.44(16)
C1 C2 C3 107.8(2)
C1 C2 C7 125.3(2)
C3 C2 C7 126.8(2)
C1 C2 Fe 71.53(14)
C3 C2 Fe 71.06(13)
C7 C2 Fe 126.65(17)
C11 C12 C13 125.2(2)
C11 C12 Fe 67.23(14)
C13 C12 Fe 117.01(15)
C11 C12 H12 113.2
C13 C12 H12 113.2
Fe C12 H12 113.2
C12 C13 Ru 107.23(15)
C12 C13 H13A 110.3
Ru C13 H13A 110.3
C12 C13 H13B 110.3
Ru C13 H13B 110.3
H13A C13 H13B 108.5
C4 C9 H9A 109.5
C4 C9 H9B 109.5
H9A C9 H9B 109.5
C4 C9 H9C 109.5
H9A C9 H9C 109.5
H9B C9 H9C 109.5
C2 C7 H7A 109.5
C2 C7 H7B 109.5
H7A C7 H7B 109.5
C2 C7 H7C 109.5
H7A C7 H7C 109.5
H7B C7 H7C 109.5
C5 C10 H10A 109.5
C5 C10 H10B 109.5
H10A C10 H10B 109.5
C5 C10 H10C 109.5
H10A C10 H10C 109.5
H10B C10 H10C 109.5
C3 C8 H8A 109.5
C3 C8 H8B 109.5
H8A C8 H8B 109.5
C3 C8 H8C 109.5
H8A C8 H8C 109.5
H8B C8 H8C 109.5
C12 C11 Fe 76.51(14)
C12 C11 H11A 115.8
Fe C11 H11A 115.8
C12 C11 H11B 115.8
Fe C11 H11B 115.8
H11A C11 H11B 112.8
C1 C6 H6A 109.5
C1 C6 H6B 109.5
H6A C6 H6B 109.5
C1 C6 H6C 109.5
H6A C6 H6C 109.5
H6B C6 H6C 109.5
O2 C15 Fe 174.4(2)
C16 C17 C18 107.7(2)
C16 C17 Ru 71.83(15)
C18 C17 Ru 71.34(14)
C16 C17 H17 126.2
C18 C17 H17 126.2
Ru C17 H17 122.4
C17 C16 C20 108.2(2)
C17 C16 Ru 71.86(15)
C20 C16 Ru 71.14(15)
C17 C16 H16 125.9
C20 C16 H16 125.9
Ru C16 H16 122.7
O3 C21 Ru 176.3(2)
C18 C19 C20 108.7(2)
C18 C19 Ru 71.62(16)
C20 C19 Ru 71.18(15)
C18 C19 H19 125.6
C20 C19 H19 125.6
Ru C19 H19 123.2
O4 C22 Ru 175.2(3)
C19 C20 C16 107.7(2)
C19 C20 Ru 72.32(16)
C16 C20 Ru 71.82(15)
C19 C20 H20 126.2
C16 C20 H20 126.2
Ru C20 H20 121.4
F5 P F6 90.8(2)
F5 P F4 90.4(2)
F6 P F4 178.70(18)
F5 P F3 88.81(14)
F6 P F3 89.45(12)
F4 P F3 91.12(14)
F5 P F1 179.4(2)
F6 P F1 88.83(19)
F4 P F1 90.0(2)
F3 P F1 91.62(14)
F5 P F2 90.59(14)
F6 P F2 90.92(13)
F4 P F2 88.52(15)
F3 P F2 179.30(12)
F1 P F2 88.99(13)
C19 C18 C17 107.7(2)
C19 C18 Ru 72.14(15)
C17 C18 Ru 71.43(15)
C19 C18 H18 126.1
C17 C18 H18 126.1
Ru C18 H18 122.0

loop_
_geom_bond_atom_site_label_1
_geom_bond_atom_site_label_2
_geom_bond_distance
Fe C14 1.782(3)
Fe C15 1.789(3)
Fe C2 2.084(2)
Fe C3 2.116(2)
Fe C1 2.118(2)
Fe C4 2.134(2)
Fe C5 2.147(2)
Fe C11 2.173(2)
Fe C12 2.291(3)
Ru C22 1.878(3)
Ru C21 1.881(3)
Ru C13 2.182(3)
Ru C20 2.249(3)
Ru C18 2.257(3)
Ru C17 2.259(3)
Ru C16 2.258(3)
Ru C19 2.264(3)
C4 C3 1.429(3)
C4 C5 1.435(3)
C4 C9 1.492(3)
O1 C14 1.129(3)
C1 C2 1.421(3)
C1 C5 1.436(3)
C1 C6 1.498(4)
C5 C10 1.499(3)
C3 C2 1.446(3)
C3 C8 1.498(3)
C2 C7 1.502(3)
C12 C11 1.394(3)
C12 C13 1.476(4)
C12 H12 0.9800
C13 H13A 0.9700
C13 H13B 0.9700
C9 H9A 0.9600
C9 H9B 0.9600
C9 H9C 0.9600
C7 H7A 0.9600
C7 H7B 0.9600
C7 H7C 0.9600
C10 H10A 0.9600
C10 H10B 0.9600
C10 H10C 0.9600
C8 H8A 0.9600
C8 H8B 0.9600
C8 H8C 0.9600
C11 H11A 0.9700
C11 H11B 0.9700
C6 H6A 0.9600
C6 H6B 0.9600
C6 H6C 0.9600
O2 C15 1.138(3)
O3 C21 1.139(3)
O4 C22 1.140(4)
C17 C16 1.407(4)
C17 C18 1.441(4)
C17 H17 0.9300
C16 C20 1.431(4)
C16 H16 0.9300
C19 C18 1.406(4)
C19 C20 1.414(4)
C19 H19 0.9300
C20 H20 0.9300
P F5 1.573(3)
P F6 1.582(2)
P F4 1.584(2)
P F3 1.5956(19)
P F1 1.596(2)
P F2 1.605(2)
C18 H18 0.9300

loop_
_geom_torsion_atom_site_label_1
_geom_torsion_atom_site_label_2
_geom_torsion_atom_site_label_3
_geom_torsion_atom_site_label_4
_geom_torsion
C14 Fe C4 C3 42.74(17)
C15 Fe C4 C3 -116.6(2)
C2 Fe C4 C3 -38.10(14)
C1 Fe C4 C3 -81.38(15)
C5 Fe C4 C3 -118.8(2)
C11 Fe C4 C3 122.57(14)
C12 Fe C4 C3 158.79(14)
C14 Fe C4 C5 161.57(14)
C15 Fe C4 C5 2.2(3)
C2 Fe C4 C5 80.73(15)
C3 Fe C4 C5 118.8(2)
C1 Fe C4 C5 37.45(14)
C11 Fe C4 C5 -118.60(14)
C12 Fe C4 C5 -82.38(14)
C14 Fe C4 C9 -78.5(2)
C15 Fe C4 C9 122.1(2)
C2 Fe C4 C9 -159.4(2)
C3 Fe C4 C9 -121.3(3)
C1 Fe C4 C9 157.4(2)
C5 Fe C4 C9 119.9(3)
C11 Fe C4 C9 1.3(2)
C12 Fe C4 C9 37.5(2)
C14 Fe C1 C2 -24.8(2)
C15 Fe C1 C2 -115.73(16)
C3 Fe C1 C2 38.93(14)
C4 Fe C1 C2 82.05(15)
C5 Fe C1 C2 119.3(2)
C11 Fe C1 C2 134.38(19)
C12 Fe C1 C2 160.21(14)
C14 Fe C1 C5 -144.14(15)
C15 Fe C1 C5 124.93(15)
C2 Fe C1 C5 -119.3(2)
C3 Fe C1 C5 -80.40(15)
C4 Fe C1 C5 -37.28(14)
C11 Fe C1 C5 15.0(3)
C12 Fe C1 C5 40.88(17)
C14 Fe C1 C6 94.2(3)
C15 Fe C1 C6 3.3(2)
C2 Fe C1 C6 119.0(3)
C3 Fe C1 C6 158.0(3)
C4 Fe C1 C6 -158.9(3)
C5 Fe C1 C6 -121.6(3)
C11 Fe C1 C6 -106.6(3)
C12 Fe C1 C6 -80.8(2)
C3 C4 C5 C1 0.7(3)
C9 C4 C5 C1 176.8(2)
Fe C4 C5 C1 -59.25(16)
C3 C4 C5 C10 -171.8(2)
C9 C4 C5 C10 4.4(4)
Fe C4 C5 C10 128.3(2)
C3 C4 C5 Fe 59.91(16)
C9 C4 C5 Fe -123.9(2)
C2 C1 C5 C4 0.5(3)
C6 C1 C5 C4 -175.9(2)
Fe C1 C5 C4 59.68(16)
C2 C1 C5 C10 173.0(2)
C6 C1 C5 C10 -3.5(4)
Fe C1 C5 C10 -127.8(2)
C2 C1 C5 Fe -59.15(16)
C6 C1 C5 Fe 124.4(3)
C14 Fe C5 C4 -38.0(3)
C15 Fe C5 C4 -178.78(15)
C2 Fe C5 C4 -81.59(15)
C3 Fe C5 C4 -37.40(14)
C1 Fe C5 C4 -118.8(2)
C11 Fe C5 C4 69.35(15)
C12 Fe C5 C4 96.73(15)
C14 Fe C5 C1 80.8(3)
C15 Fe C5 C1 -59.98(16)
C2 Fe C5 C1 37.22(14)
C3 Fe C5 C1 81.41(15)
C4 Fe C5 C1 118.8(2)
C11 Fe C5 C1 -171.84(14)
C12 Fe C5 C1 -144.46(15)
C14 Fe C5 C10 -159.4(2)
C15 Fe C5 C10 59.9(2)
C2 Fe C5 C10 157.1(3)
C3 Fe C5 C10 -158.7(3)
C1 Fe C5 C10 119.8(3)
C4 Fe C5 C10 -121.3(3)
C11 Fe C5 C10 -52.0(2)
C12 Fe C5 C10 -24.6(2)
C5 C4 C3 C2 -1.6(3)
C9 C4 C3 C2 -177.6(2)
Fe C4 C3 C2 59.09(16)
C5 C4 C3 C8 175.1(2)
C9 C4 C3 C8 -1.0(4)
Fe C4 C3 C8 -124.3(2)
C5 C4 C3 Fe -60.68(16)
C9 C4 C3 Fe 123.3(2)
C14 Fe C3 C4 -143.00(15)
C15 Fe C3 C4 126.86(19)
C2 Fe C3 C4 118.68(19)
C1 Fe C3 C4 80.48(14)
C5 Fe C3 C4 37.28(13)
C11 Fe C3 C4 -65.94(15)
C12 Fe C3 C4 -27.09(17)
C14 Fe C3 C2 98.32(15)
C15 Fe C3 C2 8.2(2)
C1 Fe C3 C2 -38.21(13)
C4 Fe C3 C2 -118.68(19)
C5 Fe C3 C2 -81.40(14)
C11 Fe C3 C2 175.38(13)
C12 Fe C3 C2 -145.77(13)
C14 Fe C3 C8 -21.3(2)
C15 Fe C3 C8 -111.5(2)
C2 Fe C3 C8 -119.6(3)
C1 Fe C3 C8 -157.8(2)
C4 Fe C3 C8 121.7(3)
C5 Fe C3 C8 159.0(2)
C11 Fe C3 C8 55.7(2)
C12 Fe C3 C8 94.6(2)
C5 C1 C2 C3 -1.5(3)
C6 C1 C2 C3 175.0(2)
Fe C1 C2 C3 -62.19(16)
C5 C1 C2 C7 -177.0(2)
C6 C1 C2 C7 -0.5(4)
Fe C1 C2 C7 122.3(2)
C5 C1 C2 Fe 60.68(16)
C6 C1 C2 Fe -122.8(2)
C4 C3 C2 C1 1.9(3)
C8 C3 C2 C1 -174.7(2)
Fe C3 C2 C1 62.49(16)
C4 C3 C2 C7 177.3(2)
C8 C3 C2 C7 0.7(4)
Fe C3 C2 C7 -122.1(2)
C4 C3 C2 Fe -60.58(16)
C8 C3 C2 Fe 122.8(2)
C14 Fe C2 C1 161.22(16)
C15 Fe C2 C1 67.88(16)
C3 Fe C2 C1 -117.08(19)
C4 Fe C2 C1 -79.89(15)
C5 Fe C2 C1 -37.07(14)
C11 Fe C2 C1 -126.5(2)
C12 Fe C2 C1 -40.7(3)
C14 Fe C2 C3 -81.70(15)
C15 Fe C2 C3 -175.04(14)
C1 Fe C2 C3 117.08(19)
C4 Fe C2 C3 37.19(13)
C5 Fe C2 C3 80.01(14)
C11 Fe C2 C3 -9.4(3)
C12 Fe C2 C3 76.4(2)
C14 Fe C2 C7 40.5(2)
C15 Fe C2 C7 -52.8(2)
C3 Fe C2 C7 122.2(3)
C1 Fe C2 C7 -120.7(3)
C4 Fe C2 C7 159.4(3)
C5 Fe C2 C7 -157.8(3)
C11 Fe C2 C7 112.8(3)
C12 Fe C2 C7 -161.4(2)
C14 Fe C12 C11 26.31(18)
C15 Fe C12 C11 117.40(17)
C2 Fe C12 C11 -129.9(2)
C3 Fe C12 C11 -77.66(17)
C1 Fe C12 C11 -157.85(15)
C4 Fe C12 C11 -94.42(16)
C5 Fe C12 C11 -133.28(16)
C14 Fe C12 C13 -92.87(18)
C15 Fe C12 C13 -1.78(17)
C2 Fe C12 C13 110.9(2)
C3 Fe C12 C13 163.16(15)
C1 Fe C12 C13 82.97(18)
C4 Fe C12 C13 146.40(17)
C5 Fe C12 C13 107.54(17)
C11 Fe C12 C13 -119.2(2)
C11 C12 C13 Ru 100.8(2)
Fe C12 C13 Ru -179.09(10)
C22 Ru C13 C12 166.69(16)
C21 Ru C13 C12 73.62(16)
C20 Ru C13 C12 -28.61(17)
C18 Ru C13 C12 -93.33(16)
C17 Ru C13 C12 -94.6(2)
C16 Ru C13 C12 -28.3(2)
C19 Ru C13 C12 -61.00(16)
C13 C12 C11 Fe 107.9(2)
C14 Fe C11 C12 -155.32(17)
C15 Fe C11 C12 -65.10(17)
C2 Fe C11 C12 129.2(2)
C3 Fe C11 C12 122.59(15)
C1 Fe C11 C12 40.8(3)
C4 Fe C11 C12 87.19(16)
C5 Fe C11 C12 50.88(17)
C22 Ru C17 C16 -145.89(18)
C21 Ru C17 C16 -46.8(2)
C13 Ru C17 C16 118.7(2)
C20 Ru C17 C16 37.58(17)
C18 Ru C17 C16 116.6(2)
C19 Ru C17 C16 79.44(18)
C22 Ru C17 C18 97.48(18)
C21 Ru C17 C18 -163.39(17)
C13 Ru C17 C18 2.1(3)
C20 Ru C17 C18 -79.05(18)
C16 Ru C17 C18 -116.6(2)
C19 Ru C17 C18 -37.18(17)
C18 C17 C16 C20 0.5(3)
Ru C17 C16 C20 -62.25(18)
C18 C17 C16 Ru 62.74(19)
C22 Ru C16 C17 43.5(2)
C21 Ru C16 C17 143.44(18)
C13 Ru C16 C17 -117.9(2)
C20 Ru C16 C17 -117.3(2)
C18 Ru C16 C17 -38.09(17)
C19 Ru C16 C17 -79.69(18)
C22 Ru C16 C20 160.85(17)
C21 Ru C16 C20 -99.24(17)
C13 Ru C16 C20 -0.5(3)
C18 Ru C16 C20 79.23(18)
C17 Ru C16 C20 117.3(2)
C19 Ru C16 C20 37.63(16)
C22 Ru C19 C18 -34.2(2)
C21 Ru C19 C18 151.72(16)
C13 Ru C19 C18 -120.60(16)
C20 Ru C19 C18 118.1(2)
C17 Ru C19 C18 38.21(16)
C16 Ru C19 C18 79.91(17)
C22 Ru C19 C20 -152.27(17)
C21 Ru C19 C20 33.6(2)
C13 Ru C19 C20 121.30(17)
C18 Ru C19 C20 -118.1(2)
C17 Ru C19 C20 -79.89(17)
C16 Ru C19 C20 -38.19(16)
C18 C19 C20 C16 1.4(3)
Ru C19 C20 C16 63.57(18)
C18 C19 C20 Ru -62.13(19)
C17 C16 C20 C19 -1.2(3)
Ru C16 C20 C19 -63.90(18)
C17 C16 C20 Ru 62.71(19)
C22 Ru C20 C19 69.8(4)
C21 Ru C20 C19 -156.21(17)
C13 Ru C20 C19 -64.24(17)
C18 Ru C20 C19 36.54(16)
C17 Ru C20 C19 79.25(17)
C16 Ru C20 C19 116.1(2)
C22 Ru C20 C16 -46.2(4)
C21 Ru C20 C16 87.70(17)
C13 Ru C20 C16 179.68(15)
C18 Ru C20 C16 -79.54(17)
C17 Ru C20 C16 -36.84(15)
C19 Ru C20 C16 -116.1(2)
C20 C19 C18 C17 -1.1(3)
Ru C19 C18 C17 -62.99(19)
C20 C19 C18 Ru 61.85(19)
C16 C17 C18 C19 0.4(3)
Ru C17 C18 C19 63.45(19)
C16 C17 C18 Ru -63.06(19)
C22 Ru C18 C19 155.00(16)
C21 Ru C18 C19 -75.0(4)
C13 Ru C18 C19 64.78(17)
C20 Ru C18 C19 -36.81(16)
C17 Ru C18 C19 -116.5(2)
C16 Ru C18 C19 -79.31(17)
C22 Ru C18 C17 -88.55(18)
C21 Ru C18 C17 41.5(4)
C13 Ru C18 C17 -178.77(16)
C20 Ru C18 C17 79.64(18)
C16 Ru C18 C17 37.14(16)
C19 Ru C18 C17 116.5(2)
